data_7029000
loop_
_publ_author_name
'Benhamou, Laure'
'Bastin, St\'ephanie'
'Lugan, No\"el'
'Lavigne, Guy'
'C\'esar, Vincent'

_publ_section_title
;
 Metal-assisted conversion of an N-ylide mesomeric betaine into its
 carbenic tautomer: generation of N-(fluoren-9-yl)imidazol-2-ylidene
 complexes.
;
_journal_issue 11
_journal_name_full 'Dalton transactions (Cambridge, England : 2003)'
_journal_page_first 4474
_journal_page_last 4482
_journal_paper_doi 10.1039/c3dt53089b
_journal_volume 43
_journal_year 2014
_chemical_formula_moiety 'C33 H34 Cl N2 Rh, C H Cl3'
_chemical_formula_sum 'C34 H35 Cl4 N2 Rh'
_chemical_formula_weight 716.35
_chemical_name_systematic
;
 ?
;
_space_group_IT_number 14
_symmetry_cell_setting monoclinic
_symmetry_Int_Tables_number 14
_symmetry_space_group_name_Hall '-P 2yn'
_symmetry_space_group_name_H-M 'P 1 21/n 1'
_atom_sites_solution_hydrogens geom
_atom_sites_solution_primary direct
_atom_sites_solution_secondary difmap
_audit_creation_date 2008-07-16T15:57:44-00:00
_audit_creation_method 'WinGX routine CIF_UPDATE'
_cell_angle_alpha 90.00
_cell_angle_beta 106.45(3)
_cell_angle_gamma 90.00
_cell_formula_units_Z 4
_cell_length_a 12.688(3)
_cell_length_b 16.274(3)
_cell_length_c 16.218(3)
_cell_measurement_reflns_used 9999
_cell_measurement_temperature 180(2)
_cell_measurement_theta_max 35.11
_cell_measurement_theta_min 2.61
_cell_measurement_wavelength 0.71073
_cell_volume 3211.7(12)
_computing_molecular_graphics 'Ortep-3 for Windows (Farrugia, 1997)'
_computing_publication_material 'WinGX publication routines (Farrugia, 1999)'
_computing_structure_refinement 'SHELXL-97 (Sheldrick, 1997)'
_computing_structure_solution 'SHELXS-86 (Sheldrick, 1986)'
_diffrn_ambient_temperature 180(2)
_diffrn_measured_fraction_theta_full 0.995
_diffrn_measured_fraction_theta_max 0.995
_diffrn_measurement_device_type 'Bruker APEX II'
_diffrn_measurement_method 'phi and omega scans'
_diffrn_radiation_monochromator graphite
_diffrn_radiation_probe x-ray
_diffrn_radiation_type MoK\a
_diffrn_radiation_wavelength 0.71073
_diffrn_reflns_av_R_equivalents 0.0426
_diffrn_reflns_av_sigmaI/netI 0.0161
_diffrn_reflns_limit_h_max 15
_diffrn_reflns_limit_h_min -15
_diffrn_reflns_limit_k_max 20
_diffrn_reflns_limit_k_min -20
_diffrn_reflns_limit_l_max 20
_diffrn_reflns_limit_l_min -20
_diffrn_reflns_number 116702
_diffrn_reflns_theta_full 26.37
_diffrn_reflns_theta_max 26.37
_diffrn_reflns_theta_min 2.09
_diffrn_standards_decay_% 0
_diffrn_standards_interval_count 0
_diffrn_standards_number 0
_exptl_absorpt_coefficient_mu 0.891
_exptl_absorpt_correction_T_max 0.890
_exptl_absorpt_correction_T_min 0.867
_exptl_absorpt_correction_type multi-scan
_exptl_absorpt_process_details
;
SADABS: Area-Detector Absorption Correction. (1996)
Siemens Industrial Automation, Inc.: Madison, WI.. 
;
_exptl_crystal_colour yellow
_exptl_crystal_density_diffrn 1.481
_exptl_crystal_density_method 'not measured'
_exptl_crystal_description block
_exptl_crystal_F_000 1464
_exptl_crystal_size_max 0.20
_exptl_crystal_size_mid 0.20
_exptl_crystal_size_min 0.15
_refine_diff_density_max 1.704
_refine_diff_density_min -1.150
_refine_diff_density_rms 0.101
_refine_ls_extinction_method none
_refine_ls_goodness_of_fit_ref 1.147
_refine_ls_hydrogen_treatment riding
_refine_ls_matrix_type full
_refine_ls_number_parameters 373
_refine_ls_number_reflns 6543
_refine_ls_number_restraints 0
_refine_ls_restrained_S_all 1.147
_refine_ls_R_factor_all 0.0458
_refine_ls_R_factor_gt 0.0358
_refine_ls_shift/su_max 0.001
_refine_ls_shift/su_mean 0.000
_refine_ls_structure_factor_coef Fsqd
_refine_ls_weighting_details 'calc w=1/[\s^2^(Fo^2^)+(0.0526P)^2^+5.1701P] where P=(Fo^2^+2Fc^2^)/3'
_refine_ls_weighting_scheme calc
_refine_ls_wR_factor_gt 0.0989
_refine_ls_wR_factor_ref 0.1085
_reflns_number_gt 5590
_reflns_number_total 6543
_reflns_threshold_expression >2sigma(I)
_cod_data_source_file c3dt53089b.txt
_cod_data_source_block complex_5
_cod_original_sg_symbol_H-M 'P 21/n'
_cod_database_code 7029000

loop_
_symmetry_equiv_pos_as_xyz
'x, y, z'
'-x+1/2, y+1/2, -z+1/2'
'-x, -y, -z'
'x-1/2, -y-1/2, z-1/2'

loop_
_atom_site_label
_atom_site_type_symbol
_atom_site_fract_x
_atom_site_fract_y
_atom_site_fract_z
_atom_site_U_iso_or_equiv
_atom_site_adp_type
_atom_site_occupancy
_atom_site_symmetry_multiplicity
_atom_site_calc_flag
_atom_site_refinement_flags
C1 C 0.1734(2) 0.38998(17) 0.29699(18) 0.0205(6) Uani 1 1 d .
C2 C 0.1693(3) 0.25075(19) 0.2893(2) 0.0267(6) Uani 1 1 d .
H2 H 0.1762 0.1959 0.3061 0.032 Uiso 1 1 calc R
C3 C 0.1360(3) 0.27905(18) 0.2089(2) 0.0256(6) Uani 1 1 d .
H3 H 0.1150 0.2479 0.1588 0.031 Uiso 1 1 calc R
C41 C 0.1067(3) 0.49340(18) 0.4318(2) 0.0254(6) Uani 1 1 d .
H41 H 0.1053 0.4366 0.4515 0.030 Uiso 1 1 calc R
C48 C 0.0317(3) 0.50944(18) 0.3508(2) 0.0246(6) Uani 1 1 d .
H48 H -0.0124 0.4618 0.3248 0.030 Uiso 1 1 calc R
C47 C -0.0242(3) 0.5908(2) 0.3243(2) 0.0325(7) Uani 1 1 d .
H47A H -0.0814 0.5978 0.3526 0.039 Uiso 1 1 calc R
H47B H -0.0590 0.5900 0.2628 0.039 Uiso 1 1 calc R
C46 C 0.0541(3) 0.6642(2) 0.3459(2) 0.0374(8) Uani 1 1 d .
H46A H 0.0263 0.7076 0.3045 0.045 Uiso 1 1 calc R
H46B H 0.0555 0.6849 0.4023 0.045 Uiso 1 1 calc R
C45 C 0.1702(3) 0.64275(19) 0.3454(2) 0.0320(7) Uani 1 1 d .
H45 H 0.1963 0.6741 0.3034 0.038 Uiso 1 1 calc R
C44 C 0.2524(3) 0.6184(2) 0.4162(2) 0.0323(7) Uani 1 1 d .
H44 H 0.3260 0.6359 0.4154 0.039 Uiso 1 1 calc R
C43 C 0.2413(3) 0.6036(2) 0.5052(2) 0.0414(9) Uani 1 1 d .
H43A H 0.2407 0.6560 0.5335 0.050 Uiso 1 1 calc R
H43B H 0.3046 0.5729 0.5385 0.050 Uiso 1 1 calc R
C42 C 0.1368(3) 0.5564(2) 0.5039(2) 0.0367(8) Uani 1 1 d .
H42A H 0.1473 0.5286 0.5586 0.044 Uiso 1 1 calc R
H42B H 0.0766 0.5949 0.4970 0.044 Uiso 1 1 calc R
C11 C 0.2290(3) 0.31064(18) 0.43548(19) 0.0258(6) Uani 1 1 d .
C12 C 0.3371(3) 0.3293(2) 0.4793(2) 0.0342(7) Uani 1 1 d .
C13 C 0.3688(3) 0.3186(3) 0.5684(2) 0.0460(10) Uani 1 1 d .
H13 H 0.4400 0.3326 0.5996 0.055 Uiso 1 1 calc R
C14 C 0.2978(4) 0.2880(3) 0.6117(2) 0.0463(10) Uani 1 1 d .
C15 C 0.1908(3) 0.2700(2) 0.5650(2) 0.0392(9) Uani 1 1 d .
H15 H 0.1422 0.2501 0.5938 0.047 Uiso 1 1 calc R
C16 C 0.1541(3) 0.28081(19) 0.4768(2) 0.0295(7) Uani 1 1 d .
C17 C 0.4194(3) 0.3572(3) 0.4335(3) 0.0514(10) Uani 1 1 d .
H17A H 0.4029 0.3316 0.3779 0.077 Uiso 1 1 calc R
H17B H 0.4921 0.3418 0.4667 0.077 Uiso 1 1 calc R
H17C H 0.4155 0.4158 0.4268 0.077 Uiso 1 1 calc R
C18 C 0.3372(5) 0.2718(4) 0.7070(3) 0.0727(16) Uani 1 1 d .
H18A H 0.4011 0.3047 0.7322 0.109 Uiso 1 1 calc R
H18B H 0.3556 0.2147 0.7168 0.109 Uiso 1 1 calc R
H18C H 0.2802 0.2857 0.7328 0.109 Uiso 1 1 calc R
C19 C 0.0376(3) 0.2610(2) 0.4284(2) 0.0378(8) Uani 1 1 d .
H19A H 0.0092 0.3030 0.3864 0.057 Uiso 1 1 calc R
H19B H -0.0063 0.2582 0.4678 0.057 Uiso 1 1 calc R
H19C H 0.0352 0.2090 0.4000 0.057 Uiso 1 1 calc R
C21 C 0.1093(2) 0.41672(17) 0.13806(18) 0.0222(6) Uani 1 1 d .
H21 H 0.1303 0.4736 0.1549 0.027 Uiso 1 1 calc R
C22 C -0.0114(2) 0.41383(17) 0.08775(19) 0.0236(6) Uani 1 1 d .
C23 C -0.1022(3) 0.4339(2) 0.1142(2) 0.0288(6) Uani 1 1 d .
H23 H -0.0948 0.4490 0.1709 0.035 Uiso 1 1 calc R
C24 C -0.2058(3) 0.4312(2) 0.0541(2) 0.0361(8) Uani 1 1 d .
H24 H -0.2679 0.4444 0.0710 0.043 Uiso 1 1 calc R
C25 C -0.2167(3) 0.4091(2) -0.0301(2) 0.0370(8) Uani 1 1 d .
H25 H -0.2860 0.4086 -0.0695 0.044 Uiso 1 1 calc R
C26 C -0.1255(3) 0.3878(2) -0.0568(2) 0.0341(7) Uani 1 1 d .
H26 H -0.1332 0.3723 -0.1134 0.041 Uiso 1 1 calc R
C27 C -0.0225(3) 0.39005(18) 0.00292(19) 0.0263(6) Uani 1 1 d .
C28 C 0.0876(3) 0.37348(19) -0.00673(19) 0.0280(7) Uani 1 1 d .
C29 C 0.1209(3) 0.3468(2) -0.0769(2) 0.0390(8) Uani 1 1 d .
H29 H 0.0696 0.3355 -0.1292 0.047 Uiso 1 1 calc R
C30 C 0.2328(4) 0.3376(2) -0.0670(3) 0.0456(10) Uani 1 1 d .
H30 H 0.2566 0.3205 -0.1134 0.055 Uiso 1 1 calc R
C31 C 0.3091(3) 0.3536(2) 0.0108(3) 0.0430(9) Uani 1 1 d .
H31 H 0.3835 0.3471 0.0160 0.052 Uiso 1 1 calc R
C32 C 0.2765(3) 0.3791(2) 0.0814(2) 0.0342(7) Uani 1 1 d .
H32 H 0.3280 0.3893 0.1339 0.041 Uiso 1 1 calc R
C33 C 0.1656(3) 0.38893(18) 0.0718(2) 0.0261(6) Uani 1 1 d .
C100 C 0.4243(3) 0.5244(3) -0.2235(3) 0.0454(9) Uani 1 1 d .
H100 H 0.4703 0.5016 -0.2573 0.054 Uiso 1 1 calc R
N1 N 0.1919(2) 0.31873(15) 0.34299(15) 0.0226(5) Uani 1 1 d .
N2 N 0.1386(2) 0.36409(15) 0.21453(15) 0.0207(5) Uani 1 1 d .
Cl1 Cl 0.33680(6) 0.52934(5) 0.26932(5) 0.02396(16) Uani 1 1 d .
Cl2 Cl 0.28781(13) 0.49188(10) -0.26864(11) 0.0853(5) Uani 1 1 d .
Cl3 Cl 0.47151(11) 0.48819(10) -0.11825(9) 0.0699(4) Uani 1 1 d .
Cl4 Cl 0.42931(13) 0.63083(8) -0.22710(13) 0.0915(5) Uani 1 1 d .
Rh1 Rh 0.192197(18) 0.509163(13) 0.338219(14) 0.01997(9) Uani 1 1 d .

loop_
_atom_site_aniso_label
_atom_site_aniso_U_11
_atom_site_aniso_U_22
_atom_site_aniso_U_33
_atom_site_aniso_U_23
_atom_site_aniso_U_13
_atom_site_aniso_U_12
C1 0.0176(13) 0.0222(14) 0.0235(14) -0.0009(11) 0.0090(11) 0.0023(11)
C2 0.0341(16) 0.0186(14) 0.0306(16) 0.0001(11) 0.0142(13) 0.0052(12)
C3 0.0328(16) 0.0190(14) 0.0263(15) -0.0036(11) 0.0105(13) 0.0018(12)
C41 0.0313(16) 0.0230(14) 0.0283(16) -0.0003(12) 0.0189(13) -0.0013(12)
C48 0.0249(15) 0.0238(15) 0.0295(16) -0.0035(12) 0.0148(13) -0.0025(11)
C47 0.0280(16) 0.0338(17) 0.0377(18) 0.0009(14) 0.0126(14) 0.0066(13)
C46 0.045(2) 0.0242(16) 0.049(2) 0.0021(14) 0.0235(17) 0.0066(14)
C45 0.0426(19) 0.0166(14) 0.0439(19) -0.0024(13) 0.0238(16) -0.0066(13)
C44 0.0377(18) 0.0267(16) 0.0360(18) -0.0106(13) 0.0164(15) -0.0131(14)
C43 0.050(2) 0.042(2) 0.0337(18) -0.0136(15) 0.0134(16) -0.0143(17)
C42 0.049(2) 0.0366(18) 0.0297(17) -0.0047(14) 0.0201(15) -0.0048(16)
C11 0.0351(17) 0.0216(14) 0.0213(14) 0.0017(11) 0.0090(12) 0.0082(12)
C12 0.0331(17) 0.0359(18) 0.0320(17) 0.0017(14) 0.0065(14) 0.0109(14)
C13 0.045(2) 0.052(2) 0.0326(19) -0.0020(16) -0.0028(16) 0.0178(18)
C14 0.067(3) 0.048(2) 0.0223(17) 0.0028(15) 0.0103(17) 0.025(2)
C15 0.066(3) 0.0324(18) 0.0269(17) 0.0068(14) 0.0247(17) 0.0169(17)
C16 0.0433(19) 0.0215(14) 0.0279(16) 0.0017(12) 0.0171(14) 0.0090(13)
C17 0.0293(19) 0.069(3) 0.053(2) 0.010(2) 0.0067(17) 0.0039(18)
C18 0.101(4) 0.086(4) 0.025(2) 0.007(2) 0.009(2) 0.035(3)
C19 0.048(2) 0.0335(18) 0.0396(19) -0.0014(15) 0.0247(17) -0.0043(15)
C21 0.0293(15) 0.0190(13) 0.0198(14) 0.0011(10) 0.0093(12) 0.0018(11)
C22 0.0292(15) 0.0172(13) 0.0238(14) 0.0029(11) 0.0066(12) -0.0013(11)
C23 0.0300(16) 0.0263(15) 0.0297(16) 0.0022(12) 0.0078(13) 0.0016(13)
C24 0.0289(17) 0.0316(17) 0.047(2) 0.0055(15) 0.0101(15) 0.0015(14)
C25 0.0320(18) 0.0270(16) 0.043(2) 0.0055(14) -0.0036(15) -0.0024(13)
C26 0.044(2) 0.0246(16) 0.0270(16) 0.0014(13) -0.0003(14) -0.0050(14)
C27 0.0360(17) 0.0174(13) 0.0237(15) 0.0017(11) 0.0057(13) -0.0021(12)
C28 0.0421(18) 0.0209(14) 0.0239(15) 0.0020(11) 0.0137(13) -0.0012(13)
C29 0.064(2) 0.0323(18) 0.0235(16) 0.0000(13) 0.0166(16) -0.0013(17)
C30 0.073(3) 0.0363(19) 0.042(2) 0.0003(16) 0.039(2) 0.0065(19)
C31 0.047(2) 0.040(2) 0.052(2) 0.0056(17) 0.0311(19) 0.0088(17)
C32 0.0346(18) 0.0344(18) 0.0378(18) 0.0020(14) 0.0173(15) 0.0033(14)
C33 0.0364(17) 0.0194(14) 0.0267(15) 0.0031(11) 0.0154(13) 0.0014(12)
C100 0.036(2) 0.047(2) 0.056(2) -0.0066(19) 0.0174(18) -0.0029(17)
N1 0.0264(13) 0.0203(12) 0.0227(12) 0.0013(9) 0.0095(10) 0.0048(9)
N2 0.0237(12) 0.0192(12) 0.0206(12) 0.0021(9) 0.0085(10) 0.0028(9)
Cl1 0.0229(3) 0.0278(4) 0.0274(4) 0.0005(3) 0.0172(3) -0.0014(3)
Cl2 0.0609(8) 0.0959(11) 0.0831(10) -0.0067(8) -0.0056(7) -0.0288(7)
Cl3 0.0472(6) 0.1008(10) 0.0612(7) 0.0133(7) 0.0143(5) 0.0063(6)
Cl4 0.0808(9) 0.0421(7) 0.1403(15) -0.0023(8) 0.0130(9) -0.0026(6)
Rh1 0.02122(14) 0.01889(13) 0.02227(14) -0.00142(8) 0.01018(9) -0.00159(8)

loop_
_atom_type_symbol
_atom_type_description
_atom_type_scat_dispersion_real
_atom_type_scat_dispersion_imag
_atom_type_scat_source
C C 0.0033 0.0016 'International Tables Vol C Tables 4.2.6.8 and 6.1.1.4'
H H 0 0 'International Tables Vol C Tables 4.2.6.8 and 6.1.1.4'
N N 0.0061 0.0033 'International Tables Vol C Tables 4.2.6.8 and 6.1.1.4'
Cl Cl 0.1484 0.1585 'International Tables Vol C Tables 4.2.6.8 and 6.1.1.4'
Rh Rh -1.1178 0.9187 'International Tables Vol C Tables 4.2.6.8 and 6.1.1.4'

loop_
_geom_angle_atom_site_label_1
_geom_angle_atom_site_label_2
_geom_angle_atom_site_label_3
_geom_angle
N2 C1 N1 103.5(2)
N2 C1 Rh1 126.5(2)
N1 C1 Rh1 130.0(2)
C3 C2 N1 106.9(3)
C3 C2 H2 126.6
N1 C2 H2 126.6
C2 C3 N2 106.6(3)
C2 C3 H3 126.7
N2 C3 H3 126.7
C48 C41 C42 123.2(3)
C48 C41 Rh1 69.98(17)
C42 C41 Rh1 113.7(2)
C48 C41 H41 114.1
C42 C41 H41 114.1
Rh1 C41 H41 114.1
C41 C48 C47 124.6(3)
C41 C48 Rh1 70.96(18)
C47 C48 Rh1 111.4(2)
C41 C48 H48 114.0
C47 C48 H48 114.0
Rh1 C48 H48 114.0
C48 C47 C46 113.5(3)
C48 C47 H47A 108.9
C46 C47 H47A 108.9
C48 C47 H47B 108.9
C46 C47 H47B 108.9
H47A C47 H47B 107.7
C45 C46 C47 112.8(3)
C45 C46 H46A 109.0
C47 C46 H46A 109.0
C45 C46 H46B 109.0
C47 C46 H46B 109.0
H46A C46 H46B 107.8
C44 C45 C46 124.8(3)
C44 C45 Rh1 71.39(19)
C46 C45 Rh1 111.4(2)
C44 C45 H45 113.9
C46 C45 H45 113.9
Rh1 C45 H45 113.9
C45 C44 C43 126.3(3)
C45 C44 Rh1 72.14(18)
C43 C44 Rh1 108.1(2)
C45 C44 H44 114.0
C43 C44 H44 114.0
Rh1 C44 H44 114.0
C44 C43 C42 112.5(3)
C44 C43 H43A 109.1
C42 C43 H43A 109.1
C44 C43 H43B 109.1
C42 C43 H43B 109.1
H43A C43 H43B 107.8
C41 C42 C43 112.2(3)
C41 C42 H42A 109.2
C43 C42 H42A 109.2
C41 C42 H42B 109.2
C43 C42 H42B 109.2
H42A C42 H42B 107.9
C12 C11 C16 122.6(3)
C12 C11 N1 119.7(3)
C16 C11 N1 117.6(3)
C11 C12 C13 117.1(3)
C11 C12 C17 122.3(3)
C13 C12 C17 120.6(3)
C14 C13 C12 122.1(4)
C14 C13 H13 118.9
C12 C13 H13 118.9
C13 C14 C15 118.5(3)
C13 C14 C18 120.6(4)
C15 C14 C18 120.9(4)
C16 C15 C14 121.9(4)
C16 C15 H15 119.1
C14 C15 H15 119.1
C15 C16 C11 117.7(3)
C15 C16 C19 120.4(3)
C11 C16 C19 121.9(3)
C12 C17 H17A 109.5
C12 C17 H17B 109.5
H17A C17 H17B 109.5
C12 C17 H17C 109.5
H17A C17 H17C 109.5
H17B C17 H17C 109.5
C14 C18 H18A 109.5
C14 C18 H18B 109.5
H18A C18 H18B 109.5
C14 C18 H18C 109.5
H18A C18 H18C 109.5
H18B C18 H18C 109.5
C16 C19 H19A 109.5
C16 C19 H19B 109.5
H19A C19 H19B 109.5
C16 C19 H19C 109.5
H19A C19 H19C 109.5
H19B C19 H19C 109.5
N2 C21 C33 111.6(2)
N2 C21 C22 114.3(2)
C33 C21 C22 102.4(2)
N2 C21 H21 109.4
C33 C21 H21 109.4
C22 C21 H21 109.4
C23 C22 C27 120.8(3)
C23 C22 C21 129.1(3)
C27 C22 C21 110.0(3)
C22 C23 C24 118.6(3)
C22 C23 H23 120.7
C24 C23 H23 120.7
C25 C24 C23 120.6(3)
C25 C24 H24 119.7
C23 C24 H24 119.7
C24 C25 C26 120.9(3)
C24 C25 H25 119.5
C26 C25 H25 119.5
C25 C26 C27 118.6(3)
C25 C26 H26 120.7
C27 C26 H26 120.7
C26 C27 C22 120.4(3)
C26 C27 C28 130.8(3)
C22 C27 C28 108.7(3)
C29 C28 C33 120.1(3)
C29 C28 C27 131.4(3)
C33 C28 C27 108.5(3)
C28 C29 C30 118.5(3)
C28 C29 H29 120.8
C30 C29 H29 120.8
C31 C30 C29 120.9(3)
C31 C30 H30 119.6
C29 C30 H30 119.6
C30 C31 C32 121.1(4)
C30 C31 H31 119.5
C32 C31 H31 119.5
C33 C32 C31 118.3(3)
C33 C32 H32 120.8
C31 C32 H32 120.8
C32 C33 C28 121.2(3)
C32 C33 C21 128.6(3)
C28 C33 C21 110.2(3)
Cl4 C100 Cl3 111.4(2)
Cl4 C100 Cl2 109.1(2)
Cl3 C100 Cl2 109.3(2)
Cl4 C100 H100 109.0
Cl3 C100 H100 109.0
Cl2 C100 H100 109.0
C1 N1 C2 111.2(2)
C1 N1 C11 126.9(2)
C2 N1 C11 121.9(2)
C1 N2 C3 111.8(2)
C1 N2 C21 126.1(2)
C3 N2 C21 122.1(2)
C1 Rh1 C48 90.42(11)
C1 Rh1 C41 94.79(11)
C48 Rh1 C41 39.06(13)
C1 Rh1 C44 161.58(13)
C48 Rh1 C44 97.54(12)
C41 Rh1 C44 81.38(12)
C1 Rh1 C45 161.95(12)
C48 Rh1 C45 81.49(12)
C41 Rh1 C45 89.06(12)
C44 Rh1 C45 36.47(13)
C1 Rh1 Cl1 90.65(8)
C48 Rh1 Cl1 157.50(9)
C41 Rh1 Cl1 162.74(10)
C44 Rh1 Cl1 88.30(9)
C45 Rh1 Cl1 90.81(9)

loop_
_geom_bond_atom_site_label_1
_geom_bond_atom_site_label_2
_geom_bond_distance
C1 N2 1.352(4)
C1 N1 1.363(4)
C1 Rh1 2.043(3)
C2 C3 1.334(4)
C2 N1 1.387(4)
C2 H2 0.9300
C3 N2 1.387(4)
C3 H3 0.9300
C41 C48 1.411(5)
C41 C42 1.520(4)
C41 Rh1 2.116(3)
C41 H41 0.9800
C48 C47 1.506(4)
C48 Rh1 2.104(3)
C48 H48 0.9800
C47 C46 1.529(5)
C47 H47A 0.9700
C47 H47B 0.9700
C46 C45 1.517(5)
C46 H46A 0.9700
C46 H46B 0.9700
C45 C44 1.373(5)
C45 Rh1 2.199(3)
C45 H45 0.9800
C44 C43 1.509(5)
C44 Rh1 2.190(3)
C44 H44 0.9800
C43 C42 1.527(5)
C43 H43A 0.9700
C43 H43B 0.9700
C42 H42A 0.9700
C42 H42B 0.9700
C11 C12 1.387(5)
C11 C16 1.396(5)
C11 N1 1.446(4)
C12 C13 1.397(5)
C12 C17 1.512(5)
C13 C14 1.383(6)
C13 H13 0.9300
C14 C15 1.386(6)
C14 C18 1.507(5)
C15 C16 1.385(5)
C15 H15 0.9300
C16 C19 1.500(5)
C17 H17A 0.9600
C17 H17B 0.9600
C17 H17C 0.9600
C18 H18A 0.9600
C18 H18B 0.9600
C18 H18C 0.9600
C19 H19A 0.9600
C19 H19B 0.9600
C19 H19C 0.9600
C21 N2 1.466(4)
C21 C33 1.517(4)
C21 C22 1.518(4)
C21 H21 0.9800
C22 C23 1.378(4)
C22 C27 1.397(4)
C23 C24 1.397(5)
C23 H23 0.9300
C24 C25 1.381(5)
C24 H24 0.9300
C25 C26 1.389(5)
C25 H25 0.9300
C26 C27 1.390(5)
C26 H26 0.9300
C27 C28 1.474(4)
C28 C29 1.390(5)
C28 C33 1.397(4)
C29 C30 1.391(6)
C29 H29 0.9300
C30 C31 1.380(6)
C30 H30 0.9300
C31 C32 1.387(5)
C31 H31 0.9300
C32 C33 1.380(5)
C32 H32 0.9300
C100 Cl4 1.734(4)
C100 Cl3 1.744(5)
C100 Cl2 1.760(4)
C100 H100 0.9800
Cl1 Rh1 2.4256(9)
